data_7123321
loop_
_publ_author_name
'Haito, Akira'
'Chatani, Naoto'

_publ_section_title
;
 Rh(I)-Catalyzed [3+2] Annulation Reactions of Cyclopropenones with Amides
;
_journal_name_full 'Chemical Communications'
_journal_paper_doi 10.1039/C9CC02397F
_journal_year 2019
_chemical_formula_moiety 'C29 H22 N2 O'
_chemical_formula_sum 'C29 H22 N2 O'
_chemical_formula_weight 414.51
_space_group_crystal_system triclinic
_space_group_IT_number 2
_space_group_name_Hall '-P 1'
_space_group_name_H-M_alt 'P -1'
_symmetry_space_group_name_Hall '-P 1'
_symmetry_space_group_name_H-M 'P -1'
_atom_sites_solution_hydrogens geom
_atom_sites_solution_primary direct
_atom_sites_solution_secondary difmap
_audit_update_record
;
2019-02-20 deposited with the CCDC.    2019-04-18 downloaded from the CCDC.
;
_cell_angle_alpha 95.274(3)
_cell_angle_beta 96.148(3)
_cell_angle_gamma 115.124(3)
_cell_formula_units_Z 2
_cell_length_a 9.8127(3)
_cell_length_b 9.8576(3)
_cell_length_c 12.3569(4)
_cell_measurement_reflns_used 4561
_cell_measurement_temperature 123
_cell_measurement_theta_max 74.00
_cell_measurement_theta_min 3.64
_cell_volume 1063.36(7)
_computing_cell_refinement 'CrysAlisPro 1.171.39.46e (Rigaku OD, 2018)'
_computing_data_collection 'CrysAlisPro 1.171.39.46e (Rigaku OD, 2018)'
_computing_data_reduction 'CrysAlisPro 1.171.39.46e (Rigaku OD, 2018)'
_computing_molecular_graphics 'CrystalStructure 4.2.5'
_computing_publication_material 'CrystalStructure 4.2.5 (Rigaku, 2017)'
_computing_structure_refinement 'SHELXL97 (Sheldrick, 2008)'
_computing_structure_solution 'SIR92 (Altomare, et al., 1994)'
_diffrn_ambient_temperature 123
_diffrn_detector_area_resol_mean 5.811
_diffrn_measured_fraction_theta_full 0.870
_diffrn_measured_fraction_theta_max 0.870
_diffrn_measurement_device_type 'Rigaku XtaLAB P200'
_diffrn_measurement_method \w
_diffrn_radiation_type 'Cu K\a'
_diffrn_radiation_wavelength 1.54184
_diffrn_reflns_av_R_equivalents 0.0233
_diffrn_reflns_Laue_measured_fraction_full 0.000
_diffrn_reflns_Laue_measured_fraction_max 0.000
_diffrn_reflns_limit_h_max 12
_diffrn_reflns_limit_h_min -11
_diffrn_reflns_limit_k_max 10
_diffrn_reflns_limit_k_min -12
_diffrn_reflns_limit_l_max 15
_diffrn_reflns_limit_l_min -15
_diffrn_reflns_number 7934
_diffrn_reflns_point_group_measured_fraction_full 0.000
_diffrn_reflns_point_group_measured_fraction_max 0.000
_diffrn_reflns_theta_full 74.300
_diffrn_reflns_theta_max 74.300
_diffrn_reflns_theta_min 3.640
_diffrn_standards_number 0
_exptl_absorpt_coefficient_mu 0.616
_exptl_absorpt_correction_T_max 0.857
_exptl_absorpt_correction_T_min 0.681
_exptl_absorpt_correction_type multi-scan
_exptl_absorpt_process_details
;
CrysAlisPro 1.171.39.46e (Rigaku Oxford Diffraction, 2018)
Empirical absorption correction using spherical harmonics,
 implemented in SCALE3 ABSPACK scaling algorithm.
;
_exptl_crystal_colour 'pale yellow'
_exptl_crystal_density_diffrn 1.294
_exptl_crystal_density_method 'not measured'
_exptl_crystal_description prism
_exptl_crystal_F_000 436.00
_exptl_crystal_recrystallization_method 'Re-crystallisation from solvent: chloroform'
_exptl_crystal_size_max 0.600
_exptl_crystal_size_mid 0.250
_exptl_crystal_size_min 0.250
_refine_diff_density_max 0.33
_refine_diff_density_min -0.17
_refine_ls_extinction_method none
_refine_ls_goodness_of_fit_ref 1.063
_refine_ls_hydrogen_treatment refxyz
_refine_ls_number_parameters 377
_refine_ls_number_reflns 3775
_refine_ls_number_restraints 0
_refine_ls_R_factor_all 0.0457
_refine_ls_R_factor_gt 0.0426
_refine_ls_shift/su_max 0.004
_refine_ls_structure_factor_coef Fsqd
_refine_ls_weighting_details 'w = 1/[\s^2^(Fo^2^)+(0.0529P)^2^+0.4224P] where P=(Fo^2^+2Fc^2^)/3'
_refine_ls_weighting_scheme calc
_refine_ls_wR_factor_gt 0.1133
_refine_ls_wR_factor_ref 0.1159
_reflns_number_gt 3478
_reflns_number_total 3775
_reflns_threshold_expression F^2^>2.0\s(F^2^)
_cod_data_source_file c9cc02397f2.cif
_cod_data_source_block xcalibur
_cod_database_code 7123321

loop_
_space_group_symop_id
_space_group_symop_operation_xyz
1 +X,+Y,+Z
2 -X,-Y,-Z

loop_
_atom_site_label
_atom_site_type_symbol
_atom_site_fract_x
_atom_site_fract_y
_atom_site_fract_z
_atom_site_U_iso_or_equiv
_atom_site_adp_type
_atom_site_occupancy
_atom_site_symmetry_multiplicity
_atom_site_calc_flag
O1 O 0.71065(12) 0.32817(13) 0.95409(9) 0.0337(3) Uani 1 1 d
N1 N 0.92377(14) 0.28368(14) 0.97286(10) 0.0283(3) Uani 1 1 d
N2 N 0.89054(15) 0.22862(15) 1.26139(10) 0.0314(3) Uani 1 1 d
C1 C 0.80752(16) 0.30365(16) 0.91261(12) 0.0274(3) Uani 1 1 d
C2 C 0.83122(16) 0.29578(16) 0.79688(12) 0.0274(3) Uani 1 1 d
C3 C 0.96439(16) 0.28517(16) 0.79329(12) 0.0276(3) Uani 1 1 d
C4 C 1.02762(16) 0.27681(16) 0.90498(12) 0.0271(3) Uani 1 1 d
C5 C 1.16061(17) 0.26770(17) 0.92892(12) 0.0299(3) Uani 1 1 d
C6 C 1.23647(17) 0.24333(17) 1.02992(12) 0.0297(3) Uani 1 1 d
C7 C 1.39608(18) 0.30608(18) 1.04749(14) 0.0344(4) Uani 1 1 d
C8 C 1.4753(2) 0.2816(2) 1.13764(14) 0.0404(4) Uani 1 1 d
C9 C 1.3969(2) 0.1914(2) 1.21041(14) 0.0436(4) Uani 1 1 d
C10 C 1.2382(2) 0.1255(2) 1.19287(14) 0.0407(4) Uani 1 1 d
C11 C 1.15858(19) 0.15005(18) 1.10323(13) 0.0335(3) Uani 1 1 d
C12 C 0.94997(17) 0.32180(17) 1.09282(12) 0.0291(3) Uani 1 1 d
C13 C 0.84948(16) 0.19757(17) 1.15137(12) 0.0276(3) Uani 1 1 d
C14 C 0.80392(18) 0.12964(19) 1.32084(13) 0.0343(4) Uani 1 1 d
C15 C 0.67531(18) -0.00230(19) 1.27501(14) 0.0346(4) Uani 1 1 d
C16 C 0.63487(18) -0.03348(18) 1.16163(14) 0.0331(3) Uani 1 1 d
C17 C 0.72392(18) 0.06771(18) 1.09818(13) 0.0315(3) Uani 1 1 d
C18 C 0.72218(16) 0.29812(17) 0.70611(12) 0.0284(3) Uani 1 1 d
C19 C 0.64842(17) 0.39184(18) 0.72048(14) 0.0325(3) Uani 1 1 d
C20 C 0.54696(18) 0.39420(19) 0.63380(14) 0.0360(4) Uani 1 1 d
C21 C 0.51802(18) 0.3046(2) 0.53343(13) 0.0356(4) Uani 1 1 d
C22 C 0.58800(18) 0.2093(2) 0.51929(14) 0.0348(4) Uani 1 1 d
C23 C 0.68909(17) 0.20659(18) 0.60536(13) 0.0306(3) Uani 1 1 d
C24 C 1.03976(16) 0.29020(17) 0.69512(12) 0.0279(3) Uani 1 1 d
C25 C 1.06812(17) 0.41255(18) 0.63707(13) 0.0309(3) Uani 1 1 d
C26 C 1.12855(17) 0.41680(19) 0.54076(13) 0.0342(4) Uani 1 1 d
C27 C 1.16057(18) 0.2998(2) 0.49965(13) 0.0357(4) Uani 1 1 d
C28 C 1.13620(18) 0.1800(2) 0.55822(13) 0.0347(4) Uani 1 1 d
C29 C 1.07637(17) 0.17534(18) 0.65556(13) 0.0311(3) Uani 1 1 d
H1 H 1.221(2) 0.285(2) 0.8655(15) 0.032(4) Uiso 1 1 d
H2 H 1.454(2) 0.367(2) 0.9924(15) 0.037(5) Uiso 1 1 d
H3 H 1.590(3) 0.329(3) 1.1489(18) 0.053(6) Uiso 1 1 d
H4 H 1.452(2) 0.171(2) 1.2702(18) 0.048(5) Uiso 1 1 d
H5 H 1.185(3) 0.062(3) 1.2439(18) 0.053(6) Uiso 1 1 d
H6 H 1.048(2) 0.101(2) 1.0918(16) 0.041(5) Uiso 1 1 d
H7 H 0.925(2) 0.409(2) 1.1095(15) 0.034(4) Uiso 1 1 d
H8 H 1.059(2) 0.350(2) 1.1209(15) 0.036(5) Uiso 1 1 d
H9 H 0.837(2) 0.153(2) 1.4033(17) 0.042(5) Uiso 1 1 d
H10 H 0.615(2) -0.070(2) 1.3241(17) 0.047(5) Uiso 1 1 d
H11 H 0.548(2) -0.124(2) 1.1274(16) 0.038(5) Uiso 1 1 d
H12 H 0.698(2) 0.051(2) 1.0196(17) 0.040(5) Uiso 1 1 d
H13 H 0.6616(19) 0.448(2) 0.7921(15) 0.029(4) Uiso 1 1 d
H14 H 0.496(2) 0.460(2) 0.6473(16) 0.038(5) Uiso 1 1 d
H15 H 0.448(2) 0.306(2) 0.4696(17) 0.046(5) Uiso 1 1 d
H16 H 0.568(2) 0.142(3) 0.4486(19) 0.050(6) Uiso 1 1 d
H17 H 0.737(2) 0.133(2) 0.5948(15) 0.036(5) Uiso 1 1 d
H18 H 1.042(2) 0.495(2) 0.6666(15) 0.035(5) Uiso 1 1 d
H19 H 1.148(2) 0.503(3) 0.5004(17) 0.050(6) Uiso 1 1 d
H20 H 1.202(2) 0.299(3) 0.4314(18) 0.052(6) Uiso 1 1 d
H21 H 1.161(2) 0.099(2) 0.5298(16) 0.040(5) Uiso 1 1 d
H22 H 1.056(2) 0.088(2) 0.6962(16) 0.039(5) Uiso 1 1 d

loop_
_atom_site_aniso_label
_atom_site_aniso_U_11
_atom_site_aniso_U_22
_atom_site_aniso_U_33
_atom_site_aniso_U_23
_atom_site_aniso_U_13
_atom_site_aniso_U_12
O1 0.0296(6) 0.0404(6) 0.0327(6) 0.0059(5) 0.0072(4) 0.0162(5)
N1 0.0253(6) 0.0308(6) 0.0265(6) 0.0057(5) 0.0040(5) 0.0099(5)
N2 0.0324(7) 0.0347(7) 0.0273(6) 0.0052(5) 0.0034(5) 0.0152(5)
C1 0.0243(7) 0.0263(7) 0.0297(7) 0.0050(6) 0.0047(5) 0.0091(5)
C2 0.0272(7) 0.0262(7) 0.0278(7) 0.0054(6) 0.0041(6) 0.0105(6)
C3 0.0282(7) 0.0268(7) 0.0285(7) 0.0062(6) 0.0047(6) 0.0122(6)
C4 0.0270(7) 0.0262(7) 0.0268(7) 0.0056(6) 0.0046(5) 0.0101(6)
C5 0.0276(7) 0.0333(8) 0.0279(7) 0.0070(6) 0.0045(6) 0.0120(6)
C6 0.0294(8) 0.0304(7) 0.0301(8) 0.0037(6) 0.0023(6) 0.0145(6)
C7 0.0291(8) 0.0353(8) 0.0371(9) 0.0059(7) 0.0035(6) 0.0130(6)
C8 0.0313(9) 0.0511(10) 0.0391(9) 0.0020(8) -0.0013(7) 0.0209(8)
C9 0.0482(10) 0.0614(11) 0.0296(8) 0.0070(8) -0.0007(7) 0.0334(9)
C10 0.0500(10) 0.0464(10) 0.0333(9) 0.0134(8) 0.0124(7) 0.0255(8)
C11 0.0309(8) 0.0362(8) 0.0351(8) 0.0074(7) 0.0065(6) 0.0156(7)
C12 0.0292(8) 0.0296(7) 0.0250(7) 0.0046(6) 0.0032(6) 0.0097(6)
C13 0.0268(7) 0.0299(7) 0.0287(7) 0.0073(6) 0.0054(5) 0.0142(6)
C14 0.0358(8) 0.0421(9) 0.0285(8) 0.0089(7) 0.0077(6) 0.0191(7)
C15 0.0322(8) 0.0381(8) 0.0384(9) 0.0135(7) 0.0126(6) 0.0168(7)
C16 0.0274(8) 0.0301(8) 0.0399(9) 0.0057(7) 0.0056(6) 0.0109(6)
C17 0.0305(8) 0.0325(8) 0.0294(8) 0.0043(6) 0.0034(6) 0.0123(6)
C18 0.0224(7) 0.0312(7) 0.0299(8) 0.0090(6) 0.0043(5) 0.0094(6)
C19 0.0284(8) 0.0322(8) 0.0362(9) 0.0055(7) 0.0040(6) 0.0129(6)
C20 0.0288(8) 0.0380(8) 0.0460(9) 0.0142(7) 0.0064(7) 0.0176(7)
C21 0.0274(8) 0.0467(9) 0.0342(8) 0.0152(7) 0.0054(6) 0.0158(7)
C22 0.0305(8) 0.0444(9) 0.0285(8) 0.0089(7) 0.0061(6) 0.0145(7)
C23 0.0274(7) 0.0334(8) 0.0307(8) 0.0068(6) 0.0062(6) 0.0124(6)
C24 0.0232(7) 0.0326(7) 0.0273(7) 0.0068(6) 0.0015(5) 0.0120(6)
C25 0.0278(7) 0.0339(8) 0.0318(8) 0.0079(6) 0.0037(6) 0.0140(6)
C26 0.0275(7) 0.0409(8) 0.0364(8) 0.0174(7) 0.0066(6) 0.0145(6)
C27 0.0276(8) 0.0516(10) 0.0302(8) 0.0125(7) 0.0079(6) 0.0177(7)
C28 0.0325(8) 0.0416(9) 0.0348(8) 0.0066(7) 0.0075(6) 0.0200(7)
C29 0.0295(7) 0.0348(8) 0.0313(8) 0.0096(6) 0.0063(6) 0.0149(6)

loop_
_atom_type_symbol
_atom_type_description
_atom_type_scat_dispersion_real
_atom_type_scat_dispersion_imag
_atom_type_scat_source
C C 0.0181 0.0091
;
International Tables for Crystallography
(Vol. C, Tables 4.2.6.8 and 6.1.1.4)
;
H H 0.0000 0.0000
;
International Tables for Crystallography
(Vol. C, Table 6.1.1.4)
;
N N 0.0311 0.0180
;
International Tables for Crystallography
(Vol. C, Tables 4.2.6.8 and 6.1.1.4)
;
O O 0.0492 0.0322
;
International Tables for Crystallography
(Vol. C, Tables 4.2.6.8 and 6.1.1.4)
;

loop_
_geom_angle_atom_site_label_1
_geom_angle_atom_site_label_2
_geom_angle_atom_site_label_3
_geom_angle
C1 N1 C4 110.37(12)
C1 N1 C12 118.26(13)
C4 N1 C12 127.87(12)
C14 N2 C13 117.56(14)
O1 C1 N1 123.56(14)
O1 C1 C2 129.60(13)
N1 C1 C2 106.79(12)
C3 C2 C18 129.33(14)
C3 C2 C1 107.91(12)
C18 C2 C1 122.75(13)
C2 C3 C4 109.03(13)
C2 C3 C24 125.96(13)
C4 C3 C24 124.92(13)
C5 C4 N1 130.97(13)
C5 C4 C3 123.39(14)
N1 C4 C3 105.63(12)
C4 C5 C6 132.40(14)
C4 C5 H1 113.0(10)
C6 C5 H1 114.5(10)
C11 C6 C7 118.16(14)
C11 C6 C5 123.90(14)
C7 C6 C5 117.66(14)
C8 C7 C6 121.04(15)
C8 C7 H2 119.8(11)
C6 C7 H2 119.1(11)
C9 C8 C7 120.09(16)
C9 C8 H3 120.5(12)
C7 C8 H3 119.4(12)
C8 C9 C10 119.60(15)
C8 C9 H4 119.7(13)
C10 C9 H4 120.7(13)
C11 C10 C9 120.54(16)
C11 C10 H5 120.6(13)
C9 C10 H5 118.8(13)
C10 C11 C6 120.52(15)
C10 C11 H6 118.9(12)
C6 C11 H6 120.5(11)
N1 C12 C13 114.82(12)
N1 C12 H7 106.7(10)
C13 C12 H7 106.0(11)
N1 C12 H8 108.5(11)
C13 C12 H8 109.3(11)
H7 C12 H8 111.4(15)
N2 C13 C17 123.07(14)
N2 C13 C12 113.01(13)
C17 C13 C12 123.86(13)
N2 C14 C15 123.44(15)
N2 C14 H9 116.7(12)
C15 C14 H9 119.8(12)
C16 C15 C14 118.44(14)
C16 C15 H10 122.3(13)
C14 C15 H10 119.3(12)
C15 C16 C17 119.04(15)
C15 C16 H11 120.6(12)
C17 C16 H11 120.4(12)
C13 C17 C16 118.44(15)
C13 C17 H12 120.2(12)
C16 C17 H12 121.3(12)
C23 C18 C19 118.78(13)
C23 C18 C2 120.69(14)
C19 C18 C2 120.52(14)
C20 C19 C18 119.97(16)
C20 C19 H13 120.0(10)
C18 C19 H13 119.8(10)
C21 C20 C19 120.35(15)
C21 C20 H14 121.9(11)
C19 C20 H14 117.7(11)
C20 C21 C22 120.03(14)
C20 C21 H15 121.9(12)
C22 C21 H15 118.0(12)
C23 C22 C21 119.81(16)
C23 C22 H16 118.1(12)
C21 C22 H16 122.1(12)
C22 C23 C18 121.03(15)
C22 C23 H17 119.1(10)
C18 C23 H17 119.8(10)
C29 C24 C25 118.98(14)
C29 C24 C3 122.71(13)
C25 C24 C3 118.24(14)
C26 C25 C24 120.29(15)
C26 C25 H18 121.3(11)
C24 C25 H18 118.4(11)
C25 C26 C27 120.62(14)
C25 C26 H19 119.8(13)
C27 C26 H19 119.6(13)
C26 C27 C28 119.35(15)
C26 C27 H20 122.6(13)
C28 C27 H20 118.1(13)
C27 C28 C29 120.35(16)
C27 C28 H21 119.0(12)
C29 C28 H21 120.7(12)
C24 C29 C28 120.36(14)
C24 C29 H22 119.5(11)
C28 C29 H22 120.1(11)

loop_
_geom_bond_atom_site_label_1
_geom_bond_atom_site_label_2
_geom_bond_distance
O1 C1 1.2253(18)
N1 C1 1.3892(19)
N1 C4 1.4063(19)
N1 C12 1.4624(18)
N2 C14 1.332(2)
N2 C13 1.3438(19)
C1 C2 1.474(2)
C2 C3 1.359(2)
C2 C18 1.4738(19)
C3 C4 1.4756(19)
C3 C24 1.481(2)
C4 C5 1.349(2)
C5 C6 1.476(2)
C5 H1 1.017(18)
C6 C11 1.398(2)
C6 C7 1.401(2)
C7 C8 1.388(2)
C7 H2 1.007(19)
C8 C9 1.380(3)
C8 H3 1.01(2)
C9 C10 1.392(3)
C9 H4 0.95(2)
C10 C11 1.386(2)
C10 H5 0.97(2)
C11 H6 0.97(2)
C12 C13 1.512(2)
C12 H7 0.998(19)
C12 H8 0.997(19)
C13 C17 1.386(2)
C14 C15 1.387(2)
C14 H9 1.01(2)
C15 C16 1.383(2)
C15 H10 0.99(2)
C16 C17 1.387(2)
C16 H11 0.95(2)
C17 H12 0.96(2)
C18 C23 1.388(2)
C18 C19 1.405(2)
C19 C20 1.391(2)
C19 H13 0.964(19)
C20 C21 1.382(3)
C20 H14 0.99(2)
C21 C22 1.388(2)
C21 H15 0.99(2)
C22 C23 1.385(2)
C22 H16 0.99(2)
C23 H17 1.025(19)
C24 C29 1.390(2)
C24 C25 1.401(2)
C25 C26 1.382(2)
C25 H18 1.01(2)
C26 C27 1.386(3)
C26 H19 0.99(2)
C27 C28 1.390(2)
C27 H20 0.97(2)
C28 C29 1.390(2)
C28 H21 0.97(2)
C29 H22 1.00(2)

loop_
_geom_torsion_atom_site_label_1
_geom_torsion_atom_site_label_2
_geom_torsion_atom_site_label_3
_geom_torsion_atom_site_label_4
_geom_torsion
C4 N1 C1 O1 -172.54(13)
C12 N1 C1 O1 -12.0(2)
C4 N1 C1 C2 5.12(16)
C12 N1 C1 C2 165.67(12)
O1 C1 C2 C3 172.31(15)
N1 C1 C2 C3 -5.16(16)
O1 C1 C2 C18 -8.3(2)
N1 C1 C2 C18 174.25(13)
C18 C2 C3 C4 -176.12(14)
C1 C2 C3 C4 3.24(16)
C18 C2 C3 C24 7.2(3)
C1 C2 C3 C24 -173.44(13)
C1 N1 C4 C5 175.53(16)
C12 N1 C4 C5 17.3(2)
C1 N1 C4 C3 -3.19(15)
C12 N1 C4 C3 -161.38(13)
C2 C3 C4 C5 -179.01(14)
C24 C3 C4 C5 -2.3(2)
C2 C3 C4 N1 -0.18(16)
C24 C3 C4 N1 176.54(13)
N1 C4 C5 C6 8.5(3)
C3 C4 C5 C6 -172.95(15)
C4 C5 C6 C11 35.1(3)
C4 C5 C6 C7 -151.16(17)
C11 C6 C7 C8 -2.6(2)
C5 C6 C7 C8 -176.67(15)
C6 C7 C8 C9 1.5(3)
C7 C8 C9 C10 -0.1(3)
C8 C9 C10 C11 -0.1(3)
C9 C10 C11 C6 -1.0(3)
C7 C6 C11 C10 2.3(2)
C5 C6 C11 C10 176.03(16)
C1 N1 C12 C13 84.37(16)
C4 N1 C12 C13 -118.92(15)
C14 N2 C13 C17 -1.0(2)
C14 N2 C13 C12 176.50(13)
N1 C12 C13 N2 171.50(12)
N1 C12 C13 C17 -11.1(2)
C13 N2 C14 C15 0.2(2)
N2 C14 C15 C16 0.3(2)
C14 C15 C16 C17 0.0(2)
N2 C13 C17 C16 1.3(2)
C12 C13 C17 C16 -175.90(14)
C15 C16 C17 C13 -0.8(2)
C3 C2 C18 C23 38.8(2)
C1 C2 C18 C23 -140.52(15)
C3 C2 C18 C19 -142.01(16)
C1 C2 C18 C19 38.7(2)
C23 C18 C19 C20 -1.4(2)
C2 C18 C19 C20 179.33(14)
C18 C19 C20 C21 0.1(2)
C19 C20 C21 C22 1.3(2)
C20 C21 C22 C23 -1.3(2)
C21 C22 C23 C18 -0.1(2)
C19 C18 C23 C22 1.5(2)
C2 C18 C23 C22 -179.30(13)
C2 C3 C24 C29 -123.76(17)
C4 C3 C24 C29 60.1(2)
C2 C3 C24 C25 53.0(2)
C4 C3 C24 C25 -123.14(16)
C29 C24 C25 C26 1.4(2)
C3 C24 C25 C26 -175.54(14)
C24 C25 C26 C27 0.6(2)
C25 C26 C27 C28 -2.2(2)
C26 C27 C28 C29 1.7(2)
C25 C24 C29 C28 -1.8(2)
C3 C24 C29 C28 174.97(14)
C27 C28 C29 C24 0.2(2)
